data_4501420
loop_
_publ_author_name
'Chen, Kai'
'Feng, Xing'
'Liang, Li-Li'
'Zhang, Yun-Qian'
'Zhu, Qian-Jiang'
'Xue, Sai-Feng'
'Tao, Zhu'

_publ_section_title
;
 Coordination and Supramolecular Self-Assemblies of Alkali and Alkaline
 Earth Metal Ions to Cucurbit[5]uril in the Presence of Nitrophenol
;
_journal_issue 12
_journal_name_full 'Crystal Growth &amp; Design'
_journal_page_first 5712
_journal_paper_doi 10.1021/cg201272e
_journal_volume 11
_journal_year 2011
_chemical_formula_moiety 'C36 H39 N21 O15 Rb, 3(C6 H5 N O3), Cl, 16(H2 O)'
_chemical_formula_sum 'C54 H86 Cl N24 O40 Rb'
_chemical_formula_weight 1832.39
_chemical_name_systematic
;
 ?
;
_space_group_IT_number 73
_symmetry_cell_setting orthorhombic
_symmetry_space_group_name_Hall '-I 2b 2c'
_symmetry_space_group_name_H-M 'I b c a'
_atom_sites_solution_hydrogens geom
_atom_sites_solution_primary direct
_atom_sites_solution_secondary difmap
_audit_creation_method SHELXL-97
_cell_angle_alpha 90.00
_cell_angle_beta 90.00
_cell_angle_gamma 90.00
_cell_formula_units_Z 8
_cell_length_a 17.787(7)
_cell_length_b 18.343(8)
_cell_length_c 49.14(2)
_cell_measurement_temperature 223(2)
_cell_volume 16033(11)
_computing_structure_refinement 'SHELXL-97 (Sheldrick, 1997)'
_diffrn_ambient_temperature 223(2)
_diffrn_measured_fraction_theta_full 0.998
_diffrn_measured_fraction_theta_max 0.998
_diffrn_measurement_device_type 'Bruker CCD Area Detector'
_diffrn_measurement_method '\f and \w scan'
_diffrn_radiation_monochromator graphite
_diffrn_radiation_source 'fine-focus sealed tube'
_diffrn_radiation_type MoK\a
_diffrn_radiation_wavelength 0.71073
_diffrn_reflns_av_R_equivalents 0.0813
_diffrn_reflns_av_sigmaI/netI 0.0664
_diffrn_reflns_limit_h_max 21
_diffrn_reflns_limit_h_min -21
_diffrn_reflns_limit_k_max 21
_diffrn_reflns_limit_k_min -21
_diffrn_reflns_limit_l_max 57
_diffrn_reflns_limit_l_min -52
_diffrn_reflns_number 52320
_diffrn_reflns_theta_full 25.10
_diffrn_reflns_theta_max 25.10
_diffrn_reflns_theta_min 0.83
_exptl_absorpt_coefficient_mu 0.760
_exptl_absorpt_correction_T_max 0.9348
_exptl_absorpt_correction_T_min 0.9011
_exptl_absorpt_correction_type multi-scan
_exptl_absorpt_process_details 'SADABS (Bruker, 2008)'
_exptl_crystal_colour colorless
_exptl_crystal_density_diffrn 1.518
_exptl_crystal_density_method 'not measured'
_exptl_crystal_description prism
_exptl_crystal_F_000 7616
_exptl_crystal_size_max 0.14
_exptl_crystal_size_mid 0.11
_exptl_crystal_size_min 0.09
_platon_squeeze_details
;
;
_refine_diff_density_max 1.553
_refine_diff_density_min -0.732
_refine_diff_density_rms 0.120
_refine_ls_extinction_coef 0.00012(8)
_refine_ls_extinction_expression Fc^*^=kFc[1+0.001xFc^2^\l^3^/sin(2\q)]^-1/4^
_refine_ls_extinction_method SHELXL
_refine_ls_goodness_of_fit_ref 1.311
_refine_ls_hydrogen_treatment constr
_refine_ls_matrix_type full
_refine_ls_number_parameters 493
_refine_ls_number_reflns 7140
_refine_ls_number_restraints 16
_refine_ls_restrained_S_all 1.314
_refine_ls_R_factor_all 0.1929
_refine_ls_R_factor_gt 0.1296
_refine_ls_shift/su_max 0.002
_refine_ls_shift/su_mean 0.000
_refine_ls_structure_factor_coef Fsqd
_refine_ls_weighting_details 'calc w=1/[\s^2^(Fo^2^)+(0.2000P)^2^+0.0000P] where P=(Fo^2^+2Fc^2^)/3'
_refine_ls_weighting_scheme calc
_refine_ls_wR_factor_gt 0.3751
_refine_ls_wR_factor_ref 0.4083
_reflns_number_gt 3492
_reflns_number_total 7140
_reflns_threshold_expression >2sigma(I)
_cod_data_source_file cg201272e_si_002.cif
_cod_data_source_block complex02
_cod_database_code 4501420

loop_
_symmetry_equiv_pos_as_xyz
'x, y, z'
'-x+1/2, -y, z+1/2'
'-x, y+1/2, -z+1/2'
'x+1/2, -y+1/2, -z'
'x+1/2, y+1/2, z+1/2'
'-x+1, -y+1/2, z+1'
'-x+1/2, y+1, -z+1'
'x+1, -y+1, -z+1/2'
'-x, -y, -z'
'x-1/2, y, -z-1/2'
'x, -y-1/2, z-1/2'
'-x-1/2, y-1/2, z'
'-x+1/2, -y+1/2, -z+1/2'
'x, y+1/2, -z'
'x+1/2, -y, z'
'-x, y, z+1/2'

loop_
_atom_site_label
_atom_site_type_symbol
_atom_site_fract_x
_atom_site_fract_y
_atom_site_fract_z
_atom_site_U_iso_or_equiv
_atom_site_adp_type
_atom_site_occupancy
_atom_site_symmetry_multiplicity
_atom_site_calc_flag
_atom_site_refinement_flags
_atom_site_disorder_assembly
_atom_site_disorder_group
O1W O 0.7845(8) 0.0128(7) 0.1877(3) 0.236(7) Uani 1 1 d . . .
O2W O 0.3984(11) 0.0604(9) 0.1506(3) 0.285(9) Uani 1 1 d . . .
Rb1 Rb 0.85277(12) 0.08801(9) 0.13658(4) 0.0524(8) Uani 0.431(4) 1 d P . 1
Rb' Rb 0.8126(10) 0.0708(8) 0.1284(3) 0.066(5) Uiso 0.069(4) 1 d P . 2
Cl1 Cl 0.7886(11) 0.1993(16) 0.2646(4) 0.511(18) Uani 0.50 1 d P . .
C1 C 0.9289(4) 0.1700(4) 0.07085(13) 0.0462(17) Uani 1 1 d . . .
C2 C 1.0332(4) 0.2227(4) 0.05040(14) 0.0524(18) Uani 1 1 d . . .
H2 H 1.0491 0.2105 0.0316 0.063 Uiso 1 1 calc R . .
C3 C 1.0410(4) 0.0907(4) 0.06737(15) 0.0575(19) Uani 1 1 d . . .
H3A H 1.0729 0.0828 0.0514 0.069 Uiso 1 1 calc R . .
H3B H 1.0037 0.0514 0.0679 0.069 Uiso 1 1 calc R . .
C4 C 1.0590(5) 0.0588(4) 0.11568(17) 0.062(2) Uani 1 1 d . . .
C5 C 1.1640(4) 0.1121(4) 0.09370(16) 0.055(2) Uani 1 1 d . . .
H5 H 1.1976 0.0863 0.0809 0.066 Uiso 1 1 calc R . .
C6 C 1.1840(4) 0.0934(4) 0.12453(18) 0.068(2) Uani 1 1 d . . .
H6 H 1.2238 0.0558 0.1259 0.081 Uiso 1 1 calc R . .
C7 C 1.1065(5) 0.0359(5) 0.16196(19) 0.078(3) Uani 1 1 d . . .
H7A H 1.1548 0.0149 0.1675 0.094 Uiso 1 1 calc R . .
H7B H 1.0695 -0.0037 0.1612 0.094 Uiso 1 1 calc R . .
C8 C 1.0094(7) 0.1016(5) 0.18944(19) 0.082(3) Uani 1 1 d . . .
C9 C 1.1329(6) 0.1365(6) 0.1971(2) 0.096(3) Uani 1 1 d . . .
H9 H 1.1691 0.1074 0.2079 0.115 Uiso 1 1 calc R . .
C10 C 1.0834(7) 0.1832(6) 0.21561(18) 0.096(3) Uani 1 1 d . . .
H10 H 1.0936 0.1740 0.2351 0.115 Uiso 1 1 calc R . .
C11 C 0.9352(7) 0.1798(6) 0.2208(2) 0.114(4) Uani 1 1 d . . .
H11A H 0.8987 0.1398 0.2203 0.136 Uiso 1 1 calc R . .
H11B H 0.9462 0.1904 0.2400 0.136 Uiso 1 1 calc R . .
C12 C 0.8466(6) 0.2396(7) 0.1882(2) 0.087(3) Uani 1 1 d . . .
C13 C 0.7670(5) 0.3250(5) 0.16291(17) 0.079(3) Uani 1 1 d . . .
H13A H 0.7413 0.3689 0.1694 0.095 Uiso 1 1 calc R . .
H13B H 0.7308 0.2846 0.1635 0.095 Uiso 1 1 calc R . .
C14 C 0.7940(4) 0.2821(4) 0.11583(18) 0.063(2) Uani 1 1 d . . .
C15 C 0.8333(4) 0.2665(4) 0.06884(16) 0.0553(19) Uani 1 1 d . . .
H15A H 0.8192 0.2957 0.0529 0.066 Uiso 1 1 calc R . .
H15B H 0.7985 0.2252 0.0699 0.066 Uiso 1 1 calc R . .
N1 N 0.9082(3) 0.2391(3) 0.06490(12) 0.0549(16) Uani 1 1 d . . .
N2 N 1.0027(3) 0.1589(3) 0.06440(11) 0.0498(14) Uani 1 1 d . . .
N3 N 1.0877(3) 0.0860(3) 0.09179(13) 0.0549(15) Uani 1 1 d . . .
N4 N 1.1139(3) 0.0682(4) 0.13542(14) 0.0668(18) Uani 1 1 d . . .
N5 N 1.0823(5) 0.0903(4) 0.18249(15) 0.078(2) Uani 1 1 d . . .
N6 N 1.0060(5) 0.1556(4) 0.20710(16) 0.092(2) Uani 1 1 d . . .
N7 N 0.9020(6) 0.2439(5) 0.20836(16) 0.097(3) Uani 1 1 d . . .
N8 N 0.8283(5) 0.3089(5) 0.18069(16) 0.086(2) Uani 1 1 d . . .
N9 N 0.7907(4) 0.3361(4) 0.13513(14) 0.073(2) Uani 1 1 d . . .
N10 N 0.8247(3) 0.3100(3) 0.09272(13) 0.0581(16) Uani 1 1 d . . .
O1 O 0.8881(3) 0.1213(3) 0.08131(10) 0.0566(13) Uani 1 1 d . . .
O2 O 0.9967(3) 0.0308(3) 0.11887(11) 0.0734(16) Uani 1 1 d . . .
O3 O 0.9537(4) 0.0672(4) 0.18006(13) 0.095(2) Uani 1 1 d . . .
O4 O 0.8190(4) 0.1830(4) 0.17981(14) 0.100(2) Uani 1 1 d . . .
O5 O 0.7737(3) 0.2204(3) 0.11933(13) 0.0875(19) Uani 1 1 d . . .
C16 C 0.6558(5) 0.0920(4) 0.08612(17) 0.062(2) Uani 1 1 d . . .
C17 C 0.7065(4) 0.0905(4) 0.06557(19) 0.070(2) Uani 1 1 d . . .
H17 H 0.7574 0.0823 0.0696 0.084 Uiso 1 1 calc R A 2
C18 C 0.6851(5) 0.1006(5) 0.0386(2) 0.085(3) Uani 1 1 d . . .
H18 H 0.7207 0.0996 0.0245 0.102 Uiso 1 1 calc R . .
C19 C 0.6098(4) 0.1123(4) 0.03345(16) 0.063(2) Uani 1 1 d . . .
C20 C 0.5581(4) 0.1153(5) 0.05388(18) 0.072(2) Uani 1 1 d . . .
H20 H 0.5072 0.1241 0.0498 0.086 Uiso 1 1 calc R . .
C21 C 0.5805(5) 0.1055(5) 0.08044(19) 0.081(3) Uani 1 1 d . . .
H21 H 0.5452 0.1080 0.0946 0.098 Uiso 1 1 calc R . .
C22 C 0.3704(5) 0.1382(5) 0.08725(15) 0.128(6) Uani 1 1 d D . .
C23 C 0.3626(8) 0.1992(6) 0.07115(19) 0.163(9) Uani 1 1 d D . .
H23 H 0.3659 0.2475 0.0775 0.195 Uiso 1 1 calc R . .
C24 C 0.3496(5) 0.1801(3) 0.04446(18) 0.157(8) Uani 1 1 d D . .
H24 H 0.3403 0.2183 0.0322 0.189 Uiso 1 1 calc R . .
C25 C 0.3488(4) 0.1105(3) 0.03397(10) 0.099(4) Uani 1 1 d D . .
C26 C 0.3567(5) 0.0529(3) 0.05161(12) 0.091(3) Uani 1 1 d D . .
H26 H 0.3542 0.0046 0.0452 0.109 Uiso 1 1 calc R . .
C27 C 0.3682(5) 0.0667(4) 0.07872(11) 0.109(4) Uani 1 1 d D . .
H27 H 0.3745 0.0284 0.0912 0.131 Uiso 1 1 calc R . .
N11 N 0.5842(5) 0.1214(5) 0.00523(18) 0.103(3) Uani 1 1 d . . .
N12 N 0.3444(6) 0.0881(5) 0.00504(10) 0.49(3) Uani 1 1 d D . .
O6 O 0.6782(4) 0.0825(4) 0.11230(13) 0.103(2) Uani 1 1 d . . .
O7 O 0.5178(4) 0.1258(6) 0.00055(16) 0.150(4) Uani 1 1 d . . .
O8 O 0.6306(5) 0.1252(8) -0.01259(18) 0.197(6) Uani 1 1 d . . .
O9 O 0.3835(6) 0.1486(9) 0.1151(2) 0.44(2) Uani 1 1 d D . .
H9A H 0.3836 0.1929 0.1185 0.665 Uiso 1 1 calc R . .
O10 O 0.3304(4) 0.1371(6) -0.01087(11) 0.159(4) Uani 1 1 d D . .
O11 O 0.3069(12) 0.0336(9) 0.0008(2) 1.09(9) Uani 1 1 d D . .

loop_
_atom_site_aniso_label
_atom_site_aniso_U_11
_atom_site_aniso_U_22
_atom_site_aniso_U_33
_atom_site_aniso_U_23
_atom_site_aniso_U_13
_atom_site_aniso_U_12
O1W 0.263(15) 0.232(12) 0.213(11) 0.079(9) -0.098(10) -0.145(11)
O2W 0.37(2) 0.291(18) 0.190(13) -0.013(12) 0.051(14) 0.141(17)
Rb1 0.0553(13) 0.0497(11) 0.0522(11) 0.0045(8) -0.0025(9) -0.0156(8)
Cl1 0.37(3) 0.78(5) 0.38(2) 0.16(2) 0.33(2) 0.08(2)
C1 0.039(4) 0.053(4) 0.046(4) -0.008(3) -0.005(3) -0.008(3)
C2 0.047(4) 0.067(5) 0.044(4) -0.008(3) 0.004(3) -0.014(3)
C3 0.059(4) 0.053(4) 0.060(5) -0.019(4) 0.006(4) -0.005(4)
C4 0.055(5) 0.052(5) 0.078(6) -0.009(4) -0.006(4) 0.022(4)
C5 0.041(4) 0.041(4) 0.082(6) -0.028(4) 0.003(4) 0.004(3)
C6 0.048(4) 0.061(5) 0.094(6) -0.004(4) -0.010(4) 0.016(4)
C7 0.083(6) 0.058(5) 0.093(7) -0.001(5) -0.029(5) 0.011(4)
C8 0.121(10) 0.074(7) 0.050(6) 0.003(5) 0.007(6) 0.020(6)
C9 0.119(8) 0.091(7) 0.077(7) 0.009(6) -0.035(6) 0.041(7)
C10 0.150(10) 0.091(7) 0.046(5) -0.005(5) -0.028(6) 0.028(7)
C11 0.147(10) 0.118(9) 0.076(7) 0.041(6) 0.031(7) 0.036(8)
C12 0.105(8) 0.091(8) 0.064(7) 0.019(6) 0.044(6) 0.016(7)
C13 0.076(6) 0.077(6) 0.083(6) 0.003(5) 0.036(5) 0.023(5)
C14 0.058(5) 0.043(5) 0.088(6) 0.015(5) 0.015(4) 0.024(4)
C15 0.042(4) 0.061(5) 0.063(5) 0.010(4) -0.001(3) 0.001(3)
N1 0.036(3) 0.072(4) 0.057(4) 0.014(3) -0.003(3) -0.009(3)
N2 0.041(3) 0.064(4) 0.044(3) -0.001(3) 0.006(2) -0.005(3)
N3 0.047(3) 0.054(4) 0.063(4) -0.004(3) 0.003(3) 0.006(3)
N4 0.046(4) 0.072(4) 0.082(5) 0.000(4) -0.017(3) 0.020(3)
N5 0.093(6) 0.073(5) 0.068(5) 0.003(4) -0.012(4) 0.010(4)
N6 0.132(7) 0.084(6) 0.061(5) 0.010(4) 0.001(5) 0.025(5)
N7 0.146(8) 0.085(6) 0.060(5) 0.004(4) 0.009(5) 0.029(5)
N8 0.090(6) 0.079(6) 0.089(6) 0.021(5) 0.031(5) 0.020(4)
N9 0.078(5) 0.059(4) 0.084(5) 0.018(4) 0.030(4) 0.021(3)
N10 0.045(3) 0.062(4) 0.067(4) 0.019(4) -0.002(3) 0.000(3)
O1 0.048(3) 0.064(3) 0.057(3) 0.000(2) 0.005(2) -0.007(2)
O2 0.053(3) 0.084(4) 0.082(4) 0.009(3) 0.009(3) 0.001(3)
O3 0.106(5) 0.100(5) 0.078(4) 0.016(4) 0.008(4) 0.011(4)
O4 0.120(6) 0.090(5) 0.091(5) 0.013(4) 0.032(4) 0.002(4)
O5 0.096(4) 0.054(4) 0.113(5) 0.018(3) 0.041(4) 0.011(3)
C16 0.075(6) 0.047(4) 0.063(5) 0.011(4) -0.009(4) 0.001(4)
C17 0.048(4) 0.081(6) 0.082(6) -0.007(5) -0.020(4) 0.005(4)
C18 0.050(5) 0.130(8) 0.076(6) -0.003(6) 0.003(4) -0.002(5)
C19 0.046(4) 0.086(6) 0.058(5) 0.012(4) -0.006(4) 0.001(4)
C20 0.046(4) 0.091(6) 0.078(6) 0.011(5) -0.011(4) 0.012(4)
C21 0.058(5) 0.116(8) 0.070(6) 0.013(5) 0.004(4) 0.005(5)
C22 0.052(5) 0.265(19) 0.068(7) -0.056(10) -0.004(5) 0.053(10)
C23 0.067(8) 0.133(12) 0.29(3) -0.107(15) 0.020(12) 0.009(8)
C24 0.044(6) 0.079(8) 0.35(2) 0.111(12) 0.051(11) 0.024(6)
C25 0.039(5) 0.191(13) 0.067(6) 0.005(7) 0.001(4) 0.011(7)
C26 0.065(6) 0.063(6) 0.144(10) -0.028(6) 0.010(6) -0.009(5)
C27 0.072(6) 0.152(11) 0.104(9) 0.082(8) 0.040(7) 0.044(7)
N11 0.065(5) 0.164(8) 0.081(6) 0.025(5) -0.004(5) 0.000(5)
N12 0.055(6) 1.34(9) 0.067(8) 0.17(2) -0.022(6) -0.077(19)
O6 0.128(5) 0.099(5) 0.081(5) 0.029(4) -0.038(4) -0.037(4)
O7 0.080(6) 0.286(11) 0.084(5) 0.056(6) -0.018(4) 0.012(6)
O8 0.105(6) 0.404(18) 0.081(6) 0.070(8) 0.020(5) -0.001(8)
O9 0.139(9) 1.12(6) 0.067(6) -0.088(15) -0.019(6) 0.21(2)
O10 0.065(4) 0.305(12) 0.106(7) 0.081(7) -0.007(5) 0.012(6)
O11 1.01(11) 1.93(18) 0.32(3) -0.42(7) -0.49(5) 1.00(12)

loop_
_atom_type_symbol
_atom_type_description
_atom_type_scat_dispersion_real
_atom_type_scat_dispersion_imag
_atom_type_scat_source
C C 0.0033 0.0016 'International Tables Vol C Tables 4.2.6.8 and 6.1.1.4'
H H 0.0000 0.0000 'International Tables Vol C Tables 4.2.6.8 and 6.1.1.4'
N N 0.0061 0.0033 'International Tables Vol C Tables 4.2.6.8 and 6.1.1.4'
O O 0.0106 0.0060 'International Tables Vol C Tables 4.2.6.8 and 6.1.1.4'
Cl Cl 0.1484 0.1585 'International Tables Vol C Tables 4.2.6.8 and 6.1.1.4'
Rb Rb -0.9393 2.9676 'International Tables Vol C Tables 4.2.6.8 and 6.1.1.4'

loop_
_geom_angle_atom_site_label_1
_geom_angle_atom_site_label_2
_geom_angle_atom_site_label_3
_geom_angle
_geom_angle_site_symmetry_1
_geom_angle_site_symmetry_3
Rb1 O1W Rb' 16.1(3) . .
Rb1 O2W Rb' 16.7(4) 15_455 15_455
O4 Rb1 O3 69.3(2) . .
O4 Rb1 O1 129.31(18) . .
O3 Rb1 O1 127.62(18) . .
O4 Rb1 O2 129.7(2) . .
O3 Rb1 O2 67.41(18) . .
O1 Rb1 O2 66.26(15) . .
O4 Rb1 O2W 117.3(3) . 15
O3 Rb1 O2W 61.2(4) . 15
O1 Rb1 O2W 111.2(3) . 15
O2 Rb1 O2W 59.2(3) . 15
O4 Rb1 O5 66.6(2) . .
O3 Rb1 O5 129.6(2) . .
O1 Rb1 O5 69.72(15) . .
O2 Rb1 O5 129.53(16) . .
O2W Rb1 O5 166.6(4) 15 .
O4 Rb1 O1W 65.2(3) . .
O3 Rb1 O1W 64.9(2) . .
O1 Rb1 O1W 161.6(2) . .
O2 Rb1 O1W 115.2(3) . .
O2W Rb1 O1W 60.4(4) 15 .
O5 Rb1 O1W 114.4(3) . .
O4 Rb1 O6 95.2(2) . .
O3 Rb1 O6 149.60(19) . .
O1 Rb1 O6 82.58(16) . .
O2 Rb1 O6 134.83(19) . .
O2W Rb1 O6 108.4(4) 15 .
O5 Rb1 O6 58.25(17) . .
O1W Rb1 O6 85.0(2) . .
O6 Rb' O1 99.5(5) . .
O6 Rb' O5 69.0(4) . .
O1 Rb' O5 71.0(3) . .
O6 Rb' O2W 130.7(7) . 15
O1 Rb' O2W 108.2(5) . 15
O5 Rb' O2W 158.8(8) . 15
O6 Rb' O1W 99.7(5) . .
O1 Rb' O1W 160.8(7) . .
O5 Rb' O1W 115.5(5) . .
O2W Rb' O1W 58.8(5) 15 .
O6 Rb' O4 102.8(4) . .
O1 Rb' O4 114.2(6) . .
O5 Rb' O4 61.6(3) . .
O2W Rb' O4 101.8(6) 15 .
O1W Rb' O4 60.0(4) . .
O6 Rb' O2 152.8(6) . .
O1 Rb' O2 60.0(3) . .
O5 Rb' O2 114.8(5) . .
O2W Rb' O2 52.8(4) 15 .
O1W Rb' O2 102.1(5) . .
O4 Rb' O2 102.1(6) . .
O6 Rb' C16 18.3(2) . .
O1 Rb' C16 81.7(4) . .
O5 Rb' C16 66.9(4) . .
O2W Rb' C16 134.3(7) 15 .
O1W Rb' C16 117.5(6) . .
O4 Rb' C16 114.7(4) . .
O2 Rb' C16 135.4(4) . .
O6 Rb' O3 152.8(5) . .
O1 Rb' O3 104.7(6) . .
O5 Rb' O3 107.4(6) . .
O2W Rb' O3 51.7(4) 15 .
O1W Rb' O3 56.4(3) . .
O4 Rb' O3 55.7(3) . .
O2 Rb' O3 54.2(3) . .
C16 Rb' O3 169.9(4) . .
O6 Rb' C17 40.1(3) . .
O1 Rb' C17 61.3(3) . .
O5 Rb' C17 69.3(3) . .
O2W Rb' C17 129.9(6) 15 .
O1W Rb' C17 137.6(6) . .
O4 Rb' C17 127.8(4) . .
O2 Rb' C17 113.9(4) . .
C16 Rb' C17 21.8(2) . .
O3 Rb' C17 166.0(5) . .
O6 Rb' C27 96.0(6) . 15
O1 Rb' C27 63.3(3) . 15
O5 Rb' C27 128.6(5) . 15
O2W Rb' C27 63.8(4) 15 15
O1W Rb' C27 115.5(5) . 15
O4 Rb' C27 161.1(6) . 15
O2 Rb' C27 59.7(3) . 15
C16 Rb' C27 84.0(4) . 15
O3 Rb' C27 105.8(4) . 15
C17 Rb' C27 69.0(3) . 15
O1 C1 N1 126.5(6) . .
O1 C1 N2 122.9(7) . .
N1 C1 N2 110.6(6) . .
N1 C2 N2 115.1(6) 6_654 .
N1 C2 C2 103.7(6) 6_654 6_654
N2 C2 C2 103.5(6) . 6_654
N1 C2 H2 111.3 6_654 .
N2 C2 H2 111.3 . .
C2 C2 H2 111.3 6_654 .
N2 C3 N3 113.9(5) . .
N2 C3 H3A 108.8 . .
N3 C3 H3A 108.8 . .
N2 C3 H3B 108.8 . .
N3 C3 H3B 108.8 . .
H3A C3 H3B 107.7 . .
O2 C4 N3 126.5(7) . .
O2 C4 N4 126.6(8) . .
N3 C4 N4 107.0(7) . .
N3 C5 N10 117.2(5) . 6_654
N3 C5 C6 101.6(6) . .
N10 C5 C6 102.3(6) 6_654 .
N3 C5 H5 111.6 . .
N10 C5 H5 111.6 6_654 .
C6 C5 H5 111.6 . .
N4 C6 N9 114.8(7) . 6_654
N4 C6 C5 103.3(6) . .
N9 C6 C5 102.5(6) 6_654 .
N4 C6 H6 111.8 . .
N9 C6 H6 111.8 6_654 .
C5 C6 H6 111.8 . .
N4 C7 N5 111.5(6) . .
N4 C7 H7A 109.3 . .
N5 C7 H7A 109.3 . .
N4 C7 H7B 109.3 . .
N5 C7 H7B 109.3 . .
H7A C7 H7B 108.0 . .
O3 C8 N6 125.5(11) . .
O3 C8 N5 125.6(9) . .
N6 C8 N5 108.9(11) . .
N5 C9 N8 115.2(8) . 6_654
N5 C9 C10 105.6(9) . .
N8 C9 C10 102.5(8) 6_654 .
N5 C9 H9 111.0 . .
N8 C9 H9 111.0 6_654 .
C10 C9 H9 111.0 . .
N7 C10 N6 114.4(8) 6_654 .
N7 C10 C9 106.0(9) 6_654 .
N6 C10 C9 99.8(8) . .
N7 C10 H10 111.9 6_654 .
N6 C10 H10 111.9 . .
C9 C10 H10 111.9 . .
N7 C11 N6 113.1(7) . .
N7 C11 H11A 109.0 . .
N6 C11 H11A 109.0 . .
N7 C11 H11B 109.0 . .
N6 C11 H11B 109.0 . .
H11A C11 H11B 107.8 . .
O4 C12 N8 127.3(12) . .
O4 C12 N7 124.7(10) . .
N8 C12 N7 107.9(11) . .
N8 C13 N9 112.6(7) . .
N8 C13 H13A 109.1 . .
N9 C13 H13A 109.1 . .
N8 C13 H13B 109.1 . .
N9 C13 H13B 109.1 . .
H13A C13 H13B 107.8 . .
O5 C14 N10 126.5(8) . .
O5 C14 N9 124.7(8) . .
N10 C14 N9 108.8(7) . .
N10 C15 N1 114.0(6) . .
N10 C15 H15A 108.8 . .
N1 C15 H15A 108.8 . .
N10 C15 H15B 108.8 . .
N1 C15 H15B 108.8 . .
H15A C15 H15B 107.7 . .
C1 N1 C15 123.5(6) . .
C1 N1 C2 111.4(5) . 6_654
C15 N1 C2 124.5(6) . 6_654
C1 N2 C3 124.3(6) . .
C1 N2 C2 110.4(6) . .
C3 N2 C2 124.7(6) . .
C4 N3 C5 114.5(6) . .
C4 N3 C3 120.8(6) . .
C5 N3 C3 124.7(6) . .
C4 N4 C6 113.0(7) . .
C4 N4 C7 121.3(7) . .
C6 N4 C7 123.5(6) . .
C8 N5 C9 112.6(9) . .
C8 N5 C7 123.4(8) . .
C9 N5 C7 124.0(8) . .
C8 N6 C11 124.0(11) . .
C8 N6 C10 112.9(9) . .
C11 N6 C10 122.5(9) . .
C12 N7 C10 111.3(9) . 6_654
C12 N7 C11 122.7(10) . .
C10 N7 C11 125.9(10) 6_654 .
C12 N8 C13 122.7(10) . .
C12 N8 C9 112.1(10) . 6_654
C13 N8 C9 123.9(8) . 6_654
C14 N9 C13 124.3(7) . .
C14 N9 C6 112.2(7) . 6_654
C13 N9 C6 123.5(7) . 6_654
C14 N10 C15 121.2(7) . .
C14 N10 C5 113.6(7) . 6_654
C15 N10 C5 124.5(6) . 6_654
C1 O1 Rb' 147.0(6) . .
C1 O1 Rb1 131.8(4) . .
Rb' O1 Rb1 17.8(4) . .
C4 O2 Rb1 133.0(5) . .
C4 O2 Rb' 142.9(5) . .
Rb1 O2 Rb' 13.4(3) . .
C8 O3 Rb1 135.2(6) . .
C8 O3 Rb' 143.4(6) . .
Rb1 O3 Rb' 8.2(2) . .
C12 O4 Rb1 134.1(6) . .
C12 O4 Rb' 144.3(6) . .
Rb1 O4 Rb' 14.3(3) . .
C14 O5 Rb' 148.5(6) . .
C14 O5 Rb1 132.7(5) . .
Rb' O5 Rb1 17.4(4) . .
C17 C16 O6 120.6(8) . .
C17 C16 C21 119.7(8) . .
O6 C16 C21 119.7(8) . .
C17 C16 Rb' 84.8(5) . .
O6 C16 Rb' 35.9(5) . .
C21 C16 Rb' 155.1(7) . .
C16 C17 C18 121.7(7) . .
C16 C17 Rb' 73.4(5) . .
C18 C17 Rb' 164.5(6) . .
C16 C17 H17 119.1 . .
C18 C17 H17 119.1 . .
Rb' C17 H17 45.9 . .
C19 C18 C17 117.5(8) . .
C19 C18 H18 121.3 . .
C17 C18 H18 121.3 . .
C20 C19 C18 121.7(8) . .
C20 C19 N11 118.8(7) . .
C18 C19 N11 119.5(8) . .
C19 C20 C21 119.9(7) . .
C19 C20 H20 120.1 . .
C21 C20 H20 120.1 . .
C20 C21 C16 119.5(8) . .
C20 C21 H21 120.2 . .
C16 C21 H21 120.2 . .
C27 C22 C23 126.6(6) . .
C27 C22 O9 115.6(7) . .
C23 C22 O9 117.8(7) . .
C22 C23 C24 110.9(8) . .
C22 C23 H23 124.6 . .
C24 C23 H23 124.6 . .
C25 C24 C23 126.5(6) . .
C25 C24 H24 116.7 . .
C23 C24 H24 116.7 . .
C26 C25 C24 118.4(2) . .
C26 C25 N12 113.4(2) . .
C24 C25 N12 128.1(4) . .
C27 C26 C25 119.0(2) . .
C27 C26 H26 120.5 . .
C25 C26 H26 120.5 . .
C26 C27 C22 118.5(2) . .
C26 C27 Rb' 118.8(5) . 15_455
C22 C27 Rb' 117.5(5) . 15_455
C26 C27 H27 120.8 . .
C22 C27 H27 120.8 . .
Rb' C27 H27 22.8 15_455 .
O7 N11 O8 121.9(9) . .
O7 N11 C19 119.4(8) . .
O8 N11 C19 118.6(8) . .
O10 N12 O11 112.6(13) . .
O10 N12 C25 115.0(3) . .
O11 N12 C25 114.9(3) . .
C16 O6 Rb' 125.8(6) . .
C16 O6 Rb1 127.5(5) . .
Rb' O6 Rb1 7.1(3) . .
C22 O9 H9A 109.5 . .

loop_
_geom_bond_atom_site_label_1
_geom_bond_atom_site_label_2
_geom_bond_distance
_geom_bond_site_symmetry_2
O1W Rb1 3.115(12) .
O1W Rb' 3.143(17) .
O2W Rb1 2.922(19) 15_455
O2W Rb' 3.05(2) 15_455
Rb1 O4 2.812(8) .
Rb1 O3 2.817(8) .
Rb1 O1 2.854(5) .
Rb1 O2 2.901(6) .
Rb1 O2W 2.922(19) 15
Rb1 O5 2.931(6) .
Rb1 O6 3.329(7) .
Rb' O6 2.53(2) .
Rb' O1 2.832(13) .
Rb' O5 2.865(13) .
Rb' O2W 3.05(2) 15
Rb' O4 3.260(18) .
Rb' O2 3.389(17) .
Rb' C16 3.50(2) .
Rb' O3 3.57(2) .
Rb' C17 3.638(19) .
Rb' C27 3.648(15) 15
C1 O1 1.260(8) .
C1 N1 1.353(9) .
C1 N2 1.364(8) .
C2 N1 1.444(8) 6_654
C2 N2 1.462(8) .
C2 C2 1.550(14) 6_654
C2 H2 0.9900 .
C3 N2 1.433(9) .
C3 N3 1.462(9) .
C3 H3A 0.9800 .
C3 H3B 0.9800 .
C4 O2 1.232(9) .
C4 N3 1.374(10) .
C4 N4 1.386(10) .
C5 N3 1.442(8) .
C5 N10 1.443(9) 6_654
C5 C6 1.593(12) .
C5 H5 0.9900 .
C6 N4 1.434(10) .
C6 N9 1.464(10) 6_654
C6 H6 0.9900 .
C7 N4 1.438(10) .
C7 N5 1.482(11) .
C7 H7A 0.9800 .
C7 H7B 0.9800 .
C8 O3 1.262(12) .
C8 N6 1.319(12) .
C8 N5 1.357(13) .
C9 N5 1.430(13) .
C9 N8 1.461(13) 6_654
C9 C10 1.528(14) .
C9 H9 0.9900 .
C10 N7 1.407(12) 6_654
C10 N6 1.525(13) .
C10 H10 0.9900 .
C11 N7 1.452(12) .
C11 N6 1.496(13) .
C11 H11A 0.9800 .
C11 H11B 0.9800 .
C12 O4 1.221(12) .
C12 N8 1.362(12) .
C12 N7 1.400(14) .
C13 N8 1.428(11) .
C13 N9 1.444(9) .
C13 H13A 0.9800 .
C13 H13B 0.9800 .
C14 O5 1.201(9) .
C14 N10 1.360(9) .
C14 N9 1.373(10) .
C15 N10 1.428(9) .
C15 N1 1.437(9) .
C15 H15A 0.9800 .
C15 H15B 0.9800 .
N1 C2 1.444(8) 6_654
N7 C10 1.407(12) 6_654
N8 C9 1.461(13) 6_654
N9 C6 1.464(10) 6_654
N10 C5 1.443(9) 6_654
C16 C17 1.354(11) .
C16 O6 1.358(10) .
C16 C21 1.389(11) .
C17 C18 1.389(12) .
C17 H17 0.9400 .
C18 C19 1.382(11) .
C18 H18 0.9400 .
C19 C20 1.362(11) .
C19 N11 1.469(11) .
C20 C21 1.377(12) .
C20 H20 0.9400 .
C21 H21 0.9400 .
C22 C27 1.377(2) .
C22 C23 1.378(2) .
C22 O9 1.399(10) .
C23 C24 1.378(2) .
C23 H23 0.9400 .
C24 C25 1.377(2) .
C24 H24 0.9400 .
C25 C26 1.374(2) .
C25 N12 1.482(2) .
C26 C27 1.372(2) .
C26 H26 0.9400 .
C27 Rb' 3.648(15) 15_455
C27 H27 0.9400 .
N11 O7 1.205(9) .
N11 O8 1.206(10) .
N12 O10 1.217(2) .
N12 O11 1.219(2) .
O9 H9A 0.8300 .

loop_
_platon_squeeze_void_nr
_platon_squeeze_void_average_x
_platon_squeeze_void_average_y
_platon_squeeze_void_average_z
_platon_squeeze_void_volume
_platon_squeeze_void_count_electrons
_platon_squeeze_void_content
1 -0.017 0.740 0.250 1518 532 ' '
2 0.000 0.250 0.136 42 9 ' '
3 0.000 0.750 0.364 42 9 ' '
4 -0.017 0.759 0.750 1518 532 ' '
5 0.000 0.250 0.636 42 9 ' '
6 0.000 0.750 0.864 42 9 ' '
7 0.250 0.281 0.000 9 1 ' '
8 0.250 0.781 0.000 9 1 ' '
9 0.250 0.219 0.500 9 1 ' '
10 0.250 0.719 0.500 9 1 ' '
11 0.500 0.750 0.136 42 9 ' '
12 0.500 0.250 0.364 42 9 ' '
13 0.500 0.750 0.636 42 9 ' '
14 0.500 0.250 0.864 42 9 ' '
15 0.750 0.219 0.000 9 1 ' '
16 0.750 0.719 0.000 9 1 ' '
17 0.750 0.281 0.500 9 1 ' '
18 0.750 0.781 0.500 9 1 ' '
